data_7054681
loop_
_publ_author_name
'Ghosh, Biswa Nath'
'Lentz, Dieter'
'Schlecht, Sabine'

_publ_section_title
;
 Substituent effects in solution speciation of the mononuclear and
 dinuclear trimethylplatinum(iv) iodide complexes of pyridines
;
_journal_issue 5
_journal_name_full 'New J. Chem.'
_journal_page_first 3536
_journal_paper_doi 10.1039/C4NJ02426E
_journal_volume 39
_journal_year 2015
_chemical_formula_moiety 'C15 H23 I N2 Pt'
_chemical_formula_sum 'C15 H23 I N2 Pt'
_chemical_formula_weight 553.34
_space_group_crystal_system monoclinic
_space_group_IT_number 14
_space_group_name_Hall '-P 2yn'
_space_group_name_H-M_alt 'P 1 21/n 1'
_symmetry_space_group_name_Hall '-P 2yn'
_symmetry_space_group_name_H-M 'P 1 21/n 1'
_atom_sites_solution_hydrogens geom
_audit_creation_method SHELXL-2014
_audit_update_record
;
2014-12-08 deposited with the CCDC.
2015-02-16 downloaded from the CCDC.
;
_cell_angle_alpha 90
_cell_angle_beta 98.742(2)
_cell_angle_gamma 90
_cell_formula_units_Z 4
_cell_length_a 11.1252(4)
_cell_length_b 12.8648(5)
_cell_length_c 12.2536(3)
_cell_measurement_reflns_used 4131
_cell_measurement_temperature 123(2)
_cell_measurement_theta_max 28.283
_cell_measurement_theta_min 0.407
_cell_volume 1733.40(10)
_computing_cell_refinement 'HKL Scalepack (Otwinowski & Minor, 1997)'
_computing_data_collection 'Collect (Bruker AXS BV, 1997-2004)'
_computing_data_reduction 'HKL Denzo and Scalepack (Otwinowski & Minor, 1997)'
_computing_molecular_graphics 'Mercury v3.3 (Macrae et al., 2008)'
_computing_publication_material 'WinGX (Farrugia, 2012)'
_computing_structure_refinement 'SHELXL-2014 (Sheldrick, 2014)'
_computing_structure_solution
;
'SUPERFLIP, J. Appl. Cryst. (2007) 40, 786-790'
;
_diffrn_ambient_temperature 123(2)
_diffrn_detector_area_resol_mean 9
_diffrn_measured_fraction_theta_full 0.992
_diffrn_measured_fraction_theta_max 0.992
_diffrn_measurement_device_type KappaCCD
_diffrn_measurement_method '\f scans + \w scans'
_diffrn_radiation_monochromator graphite
_diffrn_radiation_source 'fine-focus sealed tube'
_diffrn_radiation_type MoK\a
_diffrn_radiation_wavelength 0.71073
_diffrn_reflns_av_R_equivalents 0.0281
_diffrn_reflns_av_unetI/netI 0.0290
_diffrn_reflns_Laue_measured_fraction_full 0.992
_diffrn_reflns_Laue_measured_fraction_max 0.992
_diffrn_reflns_limit_h_max 13
_diffrn_reflns_limit_h_min -13
_diffrn_reflns_limit_k_max 14
_diffrn_reflns_limit_k_min -15
_diffrn_reflns_limit_l_max 14
_diffrn_reflns_limit_l_min -14
_diffrn_reflns_number 10387
_diffrn_reflns_point_group_measured_fraction_full 0.992
_diffrn_reflns_point_group_measured_fraction_max 0.992
_diffrn_reflns_theta_full 25.242
_diffrn_reflns_theta_max 25.244
_diffrn_reflns_theta_min 3.117
_exptl_absorpt_coefficient_mu 9.866
_exptl_absorpt_correction_T_max 0.7457
_exptl_absorpt_correction_T_min 0.4865
_exptl_absorpt_correction_type multi-scan
_exptl_absorpt_process_details 'SADABS (Bruker-AXS, 2008)'
_exptl_crystal_colour colorless
_exptl_crystal_density_diffrn 2.120
_exptl_crystal_density_method 'not measured'
_exptl_crystal_description block
_exptl_crystal_F_000 1032
_exptl_crystal_size_max 0.380
_exptl_crystal_size_mid 0.140
_exptl_crystal_size_min 0.140
_refine_diff_density_max 0.589
_refine_diff_density_min -0.514
_refine_diff_density_rms 0.098
_refine_ls_extinction_method none
_refine_ls_goodness_of_fit_ref 1.079
_refine_ls_hydrogen_treatment constr
_refine_ls_matrix_type full
_refine_ls_number_parameters 177
_refine_ls_number_reflns 3119
_refine_ls_number_restraints 0
_refine_ls_restrained_S_all 1.079
_refine_ls_R_factor_all 0.0220
_refine_ls_R_factor_gt 0.0189
_refine_ls_shift/su_max 0.003
_refine_ls_shift/su_mean 0.000
_refine_ls_structure_factor_coef Fsqd
_refine_ls_weighting_details 'w=1/[\s^2^(Fo^2^)+2.9490P] where P=(Fo^2^+2Fc^2^)/3'
_refine_ls_weighting_scheme calc
_refine_ls_wR_factor_gt 0.0398
_refine_ls_wR_factor_ref 0.0410
_reflns_Friedel_coverage 0.000
_reflns_number_gt 2897
_reflns_number_total 3119
_reflns_threshold_expression 'I > 2\s(I)'
_cod_data_source_file c4nj02426e2.cif
_cod_data_source_block '[PtMe3(4-Mepy)2I]'
_cod_depositor_comments 'Adding full bibliography for 7054680--7054686.cif.'
_cod_database_code 7054681
_shelx_space_group_comment
;
The symmetry employed for this shelxl refinement is uniquely defined
by the following loop, which should always be used as a source of
symmetry information in preference to the above space-group names.
They are only intended as comments.
;
_shelx_estimated_absorpt_t_min 0.117
_shelx_estimated_absorpt_t_max 0.339
_shelxl_version_number 2014-3

loop_
_space_group_symop_operation_xyz
'x, y, z'
'-x+1/2, y+1/2, -z+1/2'
'-x, -y, -z'
'x-1/2, -y-1/2, z-1/2'

loop_
_atom_site_label
_atom_site_type_symbol
_atom_site_fract_x
_atom_site_fract_y
_atom_site_fract_z
_atom_site_U_iso_or_equiv
_atom_site_adp_type
_atom_site_occupancy
_atom_site_site_symmetry_order
_atom_site_calc_flag
_atom_site_refinement_flags_posn
_atom_site_refinement_flags_adp
Pt1 Pt 0.64415(2) 0.33496(2) 0.35316(2) 0.01815(5) Uani 1 1 d . .
I1 I 0.87071(2) 0.24683(2) 0.42038(2) 0.02393(7) Uani 1 1 d . .
N2 N 0.6828(3) 0.3502(2) 0.1843(2) 0.0186(6) Uani 1 1 d . .
C4 C 0.5879(3) 0.1005(3) 0.3822(3) 0.0223(8) Uani 1 1 d . .
H4 H 0.6395 0.1104 0.4507 0.027 Uiso 1 1 calc R U
C8 C 0.5001(3) 0.1623(3) 0.2137(3) 0.0238(8) Uani 1 1 d . .
H8 H 0.4873 0.2172 0.1614 0.029 Uiso 1 1 calc R U
C9 C 0.7326(3) 0.2726(3) 0.1333(3) 0.0189(8) Uani 1 1 d . .
H9 H 0.7607 0.2128 0.1750 0.023 Uiso 1 1 calc R U
C13 C 0.6482(3) 0.4360(3) 0.1246(3) 0.0199(8) Uani 1 1 d . .
H13 H 0.6159 0.4929 0.1601 0.024 Uiso 1 1 calc R U
C6 C 0.4605(3) -0.0137(3) 0.2612(3) 0.0232(8) Uani 1 1 d . .
C12 C 0.6576(3) 0.4445(3) 0.0142(3) 0.0205(8) Uani 1 1 d . .
H12 H 0.6318 0.5063 -0.0248 0.025 Uiso 1 1 calc R U
C14 C 0.3970(4) -0.1157(3) 0.2366(4) 0.0334(10) Uani 1 1 d . .
H14A H 0.4497 -0.1723 0.2690 0.050 Uiso 1 1 calc R U
H14B H 0.3784 -0.1254 0.1565 0.050 Uiso 1 1 calc R U
H14C H 0.3212 -0.1163 0.2683 0.050 Uiso 1 1 calc R U
C5 C 0.5357(3) 0.0047(3) 0.3604(3) 0.0235(8) Uani 1 1 d . .
H5 H 0.5511 -0.0494 0.4134 0.028 Uiso 1 1 calc R U
C7 C 0.4466(3) 0.0678(3) 0.1858(3) 0.0240(8) Uani 1 1 d . .
H7 H 0.4000 0.0581 0.1149 0.029 Uiso 1 1 calc R U
C10 C 0.7447(3) 0.2759(3) 0.0233(3) 0.0212(8) Uani 1 1 d . .
H10 H 0.7803 0.2189 -0.0094 0.025 Uiso 1 1 calc R U
C2 C 0.6001(4) 0.3257(3) 0.5097(3) 0.0301(9) Uani 1 1 d . .
H2A H 0.5423 0.2687 0.5130 0.045 Uiso 1 1 calc R U
H2B H 0.5630 0.3913 0.5280 0.045 Uiso 1 1 calc R U
H2C H 0.6738 0.3128 0.5626 0.045 Uiso 1 1 calc R U
C1 C 0.7094(4) 0.4823(3) 0.3909(3) 0.0296(9) Uani 1 1 d . .
H1A H 0.7295 0.4896 0.4712 0.044 Uiso 1 1 calc R U
H1B H 0.6473 0.5335 0.3625 0.044 Uiso 1 1 calc R U
H1C H 0.7826 0.4939 0.3571 0.044 Uiso 1 1 calc R U
N1 N 0.5699(3) 0.1809(2) 0.3119(2) 0.0188(6) Uani 1 1 d . .
C3 C 0.4726(3) 0.3962(3) 0.3091(3) 0.0286(9) Uani 1 1 d . .
H3A H 0.4138 0.3551 0.3428 0.043 Uiso 1 1 calc R U
H3B H 0.4507 0.3946 0.2286 0.043 Uiso 1 1 calc R U
H3C H 0.4715 0.4683 0.3350 0.043 Uiso 1 1 calc R U
C11 C 0.7049(3) 0.3626(3) -0.0403(3) 0.0199(8) Uani 1 1 d . .
C15 C 0.7098(4) 0.3674(3) -0.1621(3) 0.0296(9) Uani 1 1 d . .
H15A H 0.6312 0.3459 -0.2031 0.044 Uiso 1 1 calc R U
H15B H 0.7737 0.3208 -0.1799 0.044 Uiso 1 1 calc R U
H15C H 0.7277 0.4387 -0.1826 0.044 Uiso 1 1 calc R U

loop_
_atom_site_aniso_label
_atom_site_aniso_U_11
_atom_site_aniso_U_22
_atom_site_aniso_U_33
_atom_site_aniso_U_23
_atom_site_aniso_U_13
_atom_site_aniso_U_12
Pt1 0.02214(8) 0.01379(9) 0.01805(8) -0.00137(5) 0.00154(6) 0.00111(6)
I1 0.02204(12) 0.02164(14) 0.02571(14) 0.00016(10) -0.00404(10) 0.00028(10)
N2 0.0188(15) 0.0150(16) 0.0211(15) 0.0010(12) 0.0005(13) 0.0014(12)
C4 0.0230(18) 0.021(2) 0.0219(18) 0.0021(15) 0.0017(16) -0.0005(16)
C8 0.0224(19) 0.026(2) 0.0224(19) 0.0036(16) 0.0027(17) 0.0006(16)
C9 0.0201(18) 0.0111(18) 0.0255(19) 0.0006(14) 0.0032(16) 0.0023(14)
C13 0.0230(18) 0.0133(19) 0.0221(18) 0.0017(14) -0.0006(16) 0.0000(15)
C6 0.0209(18) 0.021(2) 0.030(2) -0.0063(16) 0.0099(17) -0.0025(16)
C12 0.0188(17) 0.0158(19) 0.0256(19) 0.0041(15) -0.0007(16) -0.0027(14)
C14 0.036(2) 0.022(2) 0.042(2) -0.0082(18) 0.007(2) -0.0074(18)
C5 0.0257(19) 0.016(2) 0.029(2) 0.0042(16) 0.0045(17) 0.0035(16)
C7 0.0239(18) 0.022(2) 0.0244(19) -0.0052(16) -0.0011(16) -0.0037(16)
C10 0.0223(18) 0.017(2) 0.0243(19) -0.0041(15) 0.0047(16) -0.0012(15)
C2 0.040(2) 0.029(2) 0.023(2) -0.0026(17) 0.0119(19) -0.0010(19)
C1 0.035(2) 0.018(2) 0.034(2) -0.0047(17) -0.0017(19) 0.0012(17)
N1 0.0178(14) 0.0191(17) 0.0192(15) -0.0018(12) 0.0014(13) -0.0009(13)
C3 0.0258(19) 0.027(2) 0.032(2) 0.0006(17) 0.0024(18) 0.0069(17)
C11 0.0168(17) 0.019(2) 0.0232(19) 0.0030(15) 0.0009(16) -0.0060(15)
C15 0.040(2) 0.024(2) 0.026(2) 0.0025(17) 0.0089(19) -0.0052(18)

loop_
_atom_type_symbol
_atom_type_description
_atom_type_scat_dispersion_real
_atom_type_scat_dispersion_imag
_atom_type_scat_source
C C 0.0033 0.0016 'International Tables Vol C Tables 4.2.6.8 and 6.1.1.4'
H H 0.0000 0.0000 'International Tables Vol C Tables 4.2.6.8 and 6.1.1.4'
N N 0.0061 0.0033 'International Tables Vol C Tables 4.2.6.8 and 6.1.1.4'
I I -0.4742 1.8119 'International Tables Vol C Tables 4.2.6.8 and 6.1.1.4'
Pt Pt -1.7033 8.3905 'International Tables Vol C Tables 4.2.6.8 and 6.1.1.4'

loop_
_geom_angle_atom_site_label_1
_geom_angle_atom_site_label_2
_geom_angle_atom_site_label_3
_geom_angle
C2 Pt1 C1 88.25(17)
C2 Pt1 C3 85.62(17)
C1 Pt1 C3 89.30(16)
C2 Pt1 N1 91.62(14)
C1 Pt1 N1 178.35(14)
C3 Pt1 N1 89.06(14)
C2 Pt1 N2 176.99(14)
C1 Pt1 N2 90.96(14)
C3 Pt1 N2 91.46(14)
N1 Pt1 N2 89.09(11)
C2 Pt1 I1 91.96(12)
C1 Pt1 I1 92.07(11)
C3 Pt1 I1 177.19(12)
N1 Pt1 I1 89.58(8)
N2 Pt1 I1 90.97(8)
C9 N2 C13 117.4(3)
C9 N2 Pt1 122.0(2)
C13 N2 Pt1 120.4(2)
N1 C4 C5 123.4(3)
N1 C4 H4 118.3
C5 C4 H4 118.3
N1 C8 C7 123.2(3)
N1 C8 H8 118.4
C7 C8 H8 118.4
N2 C9 C10 122.9(3)
N2 C9 H9 118.5
C10 C9 H9 118.5
N2 C13 C12 122.7(3)
N2 C13 H13 118.6
C12 C13 H13 118.6
C5 C6 C7 116.5(3)
C5 C6 C14 121.9(4)
C7 C6 C14 121.7(3)
C13 C12 C11 120.1(3)
C13 C12 H12 119.9
C11 C12 H12 119.9
C6 C14 H14A 109.5
C6 C14 H14B 109.5
H14A C14 H14B 109.5
C6 C14 H14C 109.5
H14A C14 H14C 109.5
H14B C14 H14C 109.5
C4 C5 C6 120.3(3)
C4 C5 H5 119.8
C6 C5 H5 119.8
C8 C7 C6 120.1(3)
C8 C7 H7 119.9
C6 C7 H7 119.9
C9 C10 C11 120.1(3)
C9 C10 H10 119.9
C11 C10 H10 119.9
Pt1 C2 H2A 109.5
Pt1 C2 H2B 109.5
H2A C2 H2B 109.5
Pt1 C2 H2C 109.5
H2A C2 H2C 109.5
H2B C2 H2C 109.5
Pt1 C1 H1A 109.5
Pt1 C1 H1B 109.5
H1A C1 H1B 109.5
Pt1 C1 H1C 109.5
H1A C1 H1C 109.5
H1B C1 H1C 109.5
C4 N1 C8 116.4(3)
C4 N1 Pt1 122.6(2)
C8 N1 Pt1 121.0(2)
Pt1 C3 H3A 109.5
Pt1 C3 H3B 109.5
H3A C3 H3B 109.5
Pt1 C3 H3C 109.5
H3A C3 H3C 109.5
H3B C3 H3C 109.5
C12 C11 C10 116.6(3)
C12 C11 C15 121.2(3)
C10 C11 C15 122.1(3)
C11 C15 H15A 109.5
C11 C15 H15B 109.5
H15A C15 H15B 109.5
C11 C15 H15C 109.5
H15A C15 H15C 109.5
H15B C15 H15C 109.5

loop_
_geom_bond_atom_site_label_1
_geom_bond_atom_site_label_2
_geom_bond_distance
Pt1 C2 2.054(4)
Pt1 C1 2.057(4)
Pt1 C3 2.060(4)
Pt1 N1 2.177(3)
Pt1 N2 2.185(3)
Pt1 I1 2.7724(3)
N2 C9 1.341(4)
N2 C13 1.348(4)
C4 N1 1.342(5)
C4 C5 1.372(5)
C4 H4 0.9500
C8 N1 1.350(5)
C8 C7 1.374(5)
C8 H8 0.9500
C9 C10 1.376(5)
C9 H9 0.9500
C13 C12 1.377(5)
C13 H13 0.9500
C6 C5 1.386(5)
C6 C7 1.390(5)
C6 C14 1.500(5)
C12 C11 1.393(5)
C12 H12 0.9500
C14 H14A 0.9800
C14 H14B 0.9800
C14 H14C 0.9800
C5 H5 0.9500
C7 H7 0.9500
C10 C11 1.394(5)
C10 H10 0.9500
C2 H2A 0.9800
C2 H2B 0.9800
C2 H2C 0.9800
C1 H1A 0.9800
C1 H1B 0.9800
C1 H1C 0.9800
C3 H3A 0.9800
C3 H3B 0.9800
C3 H3C 0.9800
C11 C15 1.502(5)
C15 H15A 0.9800
C15 H15B 0.9800
C15 H15C 0.9800

loop_
_geom_torsion_atom_site_label_1
_geom_torsion_atom_site_label_2
_geom_torsion_atom_site_label_3
_geom_torsion_atom_site_label_4
_geom_torsion
C13 N2 C9 C10 -2.6(5)
Pt1 N2 C9 C10 172.2(3)
C9 N2 C13 C12 2.6(5)
Pt1 N2 C13 C12 -172.3(3)
N2 C13 C12 C11 -0.2(5)
N1 C4 C5 C6 0.5(6)
C7 C6 C5 C4 2.7(5)
C14 C6 C5 C4 -177.0(4)
N1 C8 C7 C6 1.7(6)
C5 C6 C7 C8 -3.8(5)
C14 C6 C7 C8 176.0(4)
N2 C9 C10 C11 0.2(5)
C5 C4 N1 C8 -2.6(5)
C5 C4 N1 Pt1 175.8(3)
C7 C8 N1 C4 1.6(5)
C7 C8 N1 Pt1 -176.9(3)
C13 C12 C11 C10 -2.2(5)
C13 C12 C11 C15 176.6(3)
C9 C10 C11 C12 2.2(5)
C9 C10 C11 C15 -176.5(3)
